data_7033966
loop_
_publ_author_name
'Qi, Hai-Xiao'
'Wang, Jian-Feng'
'Ren, Zhi-Gang'
'Ning, Jin-Jiao'
'Lang, Jian-Ping'

_publ_section_title
;
 Syntheses and structures of two gold(i) coordination compounds derived
 from P-S hybrid ligands and their efficient catalytic performance in the
 photodegradation of nitroaromatics in water.
;
_journal_issue 12
_journal_name_full 'Dalton transactions (Cambridge, England : 2003)'
_journal_page_first 5662
_journal_page_last 5671
_journal_paper_doi 10.1039/c5dt00167f
_journal_volume 44
_journal_year 2015
_chemical_formula_moiety 'C54 H54 Au2 N6 P4 S2, 2(Cl)'
_chemical_formula_sum 'C54 H54 Au2 Cl2 N6 P4 S2'
_chemical_formula_weight 1439.86
_chemical_name_systematic
; 
 ? 
;
_space_group_IT_number 2
_symmetry_cell_setting triclinic
_symmetry_space_group_name_Hall '-P 1'
_symmetry_space_group_name_H-M 'P -1'
_atom_sites_solution_hydrogens geom
_atom_sites_solution_primary direct
_atom_sites_solution_secondary difmap
_audit_creation_method SHELXL-97
_audit_update_record
;
2014-05-07 deposited with the CCDC.
2015-02-10 downloaded from the CCDC.
;
_cell_angle_alpha 80.61(3)
_cell_angle_beta 80.07(3)
_cell_angle_gamma 85.38(3)
_cell_formula_units_Z 1
_cell_length_a 10.295(2)
_cell_length_b 10.523(2)
_cell_length_c 13.284(3)
_cell_measurement_reflns_used 5537
_cell_measurement_temperature 223(2)
_cell_measurement_theta_max 27.4816
_cell_measurement_theta_min 3.1503
_cell_volume 1396.5(5)
_computing_cell_refinement 'CrystalClear, Ver. 1.30 (Rigaku/MSC, 2001)'
_computing_data_collection 'CrystalClear, Ver. 1.30 (Rigaku/MSC, 2001)'
_computing_data_reduction 'CrystalStructure, Ver. 3.60 (Rigaku/MSC,2004)'
_computing_molecular_graphics 'SHELXS-97 (Sheldrick, 1990)'
_computing_publication_material 'SHELXS-97 (Sheldrick, 1990)'
_computing_structure_refinement 'SHELXL-97 (Sheldrick, 1997)'
_computing_structure_solution 'SHELXS-97 (Sheldrick, 1990)'
_diffrn_ambient_temperature 223(2)
_diffrn_measured_fraction_theta_full 0.984
_diffrn_measured_fraction_theta_max 0.984
_diffrn_measurement_device_type 'Rigaku Mercury'
_diffrn_measurement_method /w
_diffrn_radiation_monochromator graphite
_diffrn_radiation_source 'fine-focus sealed tube'
_diffrn_radiation_type MoK\a
_diffrn_radiation_wavelength 0.71073
_diffrn_reflns_av_R_equivalents 0.0399
_diffrn_reflns_av_sigmaI/netI 0.0653
_diffrn_reflns_limit_h_max 13
_diffrn_reflns_limit_h_min -13
_diffrn_reflns_limit_k_max 13
_diffrn_reflns_limit_k_min -13
_diffrn_reflns_limit_l_max 17
_diffrn_reflns_limit_l_min -16
_diffrn_reflns_number 13588
_diffrn_reflns_theta_full 27.49
_diffrn_reflns_theta_max 27.49
_diffrn_reflns_theta_min 3.15
_diffrn_standards_decay_% 0
_diffrn_standards_interval_count 0
_diffrn_standards_interval_time 0
_diffrn_standards_number 0
_exptl_absorpt_coefficient_mu 5.573
_exptl_absorpt_correction_T_max 0.4019
_exptl_absorpt_correction_T_min 0.2140
_exptl_absorpt_process_details 'Jacobson, R. (1998) Private communication to Rigaku Company, Tokyo, Japan.'
_exptl_crystal_colour Colorless
_exptl_crystal_density_diffrn 1.712
_exptl_crystal_density_method 'not measured'
_exptl_crystal_description Block
_exptl_crystal_F_000 704
_exptl_crystal_size_max 0.40
_exptl_crystal_size_mid 0.20
_exptl_crystal_size_min 0.20
_refine_diff_density_max 3.605
_refine_diff_density_min -1.986
_refine_diff_density_rms 0.243
_refine_ls_extinction_method none
_refine_ls_goodness_of_fit_ref 1.050
_refine_ls_hydrogen_treatment constr
_refine_ls_matrix_type full
_refine_ls_number_parameters 325
_refine_ls_number_reflns 6304
_refine_ls_number_restraints 36
_refine_ls_restrained_S_all 1.056
_refine_ls_R_factor_all 0.1035
_refine_ls_R_factor_gt 0.0751
_refine_ls_shift/su_max 0.004
_refine_ls_shift/su_mean 0.000
_refine_ls_structure_factor_coef Fsqd
_refine_ls_weighting_details 'calc w=1/[\s^2^(Fo^2^)+(0.1456P)^2^+4.7820P] where P=(Fo^2^+2Fc^2^)/3'
_refine_ls_weighting_scheme calc
_refine_ls_wR_factor_gt 0.2228
_refine_ls_wR_factor_ref 0.2435
_reflns_number_gt 4465
_reflns_number_total 6304
_reflns_threshold_expression >2sigma(I)
_cod_data_source_file c5dt00167f2.cif
_cod_data_source_block a
_cod_depositor_comments 'Adding full bibliography for 7033966--7033967.cif.'
_cod_database_code 7033966

loop_
_symmetry_equiv_pos_as_xyz
'x, y, z'
'-x, -y, -z'

loop_
_atom_site_label
_atom_site_type_symbol
_atom_site_fract_x
_atom_site_fract_y
_atom_site_fract_z
_atom_site_U_iso_or_equiv
_atom_site_adp_type
_atom_site_occupancy
_atom_site_symmetry_multiplicity
_atom_site_calc_flag
_atom_site_refinement_flags
Au1 Au 0.54408(4) 0.48260(5) 0.34927(4) 0.0578(2) Uani 1 1 d .
P1 P 0.3557(2) 0.4306(2) 0.30581(16) 0.0252(5) Uani 1 1 d .
P2 P 0.2422(2) 0.4757(2) 0.69896(17) 0.0265(5) Uani 1 1 d .
S1 S 0.5317(2) 0.3145(2) 0.5389(2) 0.0360(5) Uani 1 1 d .
N1 N 0.4004(11) 0.1034(8) 0.5627(9) 0.049(2) Uani 1 1 d .
H1A H 0.3299 0.0618 0.5654 0.059 Uiso 1 1 calc R
H1B H 0.4747 0.0611 0.5717 0.059 Uiso 1 1 calc R
N2 N 0.2734(8) 0.2848(7) 0.5323(6) 0.0269(15) Uani 1 1 d .
H2 H 0.2077 0.2350 0.5404 0.032 Uiso 1 1 calc R
N3 N 0.2498(6) 0.4176(6) 0.5068(5) 0.0211(13) Uani 1 1 d .
C1 C 0.3946(10) 0.2300(9) 0.5450(7) 0.031(2) Uani 1 1 d .
C2 C 0.2086(8) 0.4523(9) 0.4052(6) 0.0242(17) Uani 1 1 d .
H2A H 0.1737 0.5421 0.3961 0.029 Uiso 1 1 calc R
H2B H 0.1393 0.3968 0.3990 0.029 Uiso 1 1 calc R
C3 C 0.1579(8) 0.4697(9) 0.5883(7) 0.0263(17) Uani 1 1 d .
H3A H 0.0823 0.4152 0.6105 0.032 Uiso 1 1 calc R
H3B H 0.1251 0.5567 0.5620 0.032 Uiso 1 1 calc R
C4 C 0.3652(10) 0.2652(10) 0.2794(7) 0.033(2) Uani 1 1 d .
C5 C 0.4894(14) 0.2127(12) 0.2456(11) 0.054(3) Uani 1 1 d .
H5 H 0.5652 0.2601 0.2367 0.065 Uiso 1 1 calc R
C6 C 0.4973(18) 0.0848(14) 0.2248(12) 0.070(4) Uani 1 1 d .
H6 H 0.5798 0.0483 0.1980 0.084 Uiso 1 1 calc R
C7 C 0.3956(18) 0.0165(13) 0.2411(12) 0.067(4) Uani 1 1 d .
H7 H 0.4063 -0.0691 0.2278 0.081 Uiso 1 1 calc R
C8 C 0.2726(17) 0.0649(12) 0.2774(11) 0.063(4) Uani 1 1 d .
H8 H 0.1997 0.0130 0.2894 0.075 Uiso 1 1 calc R
C9 C 0.2565(13) 0.1885(12) 0.2959(10) 0.049(3) Uani 1 1 d .
H9 H 0.1718 0.2229 0.3198 0.059 Uiso 1 1 calc R
C10 C 0.3140(10) 0.5318(9) 0.1912(7) 0.0306(19) Uani 1 1 d .
C11 C 0.2776(15) 0.6599(11) 0.1945(10) 0.059(4) Uani 1 1 d .
H11 H 0.2665 0.6924 0.2575 0.071 Uiso 1 1 calc R
C12 C 0.257(2) 0.7412(16) 0.1044(14) 0.085(5) Uani 1 1 d .
H12 H 0.2332 0.8287 0.1073 0.102 Uiso 1 1 calc R
C13 C 0.2713(17) 0.6975(17) 0.0123(11) 0.074(5) Uani 1 1 d .
H13 H 0.2523 0.7531 -0.0468 0.089 Uiso 1 1 calc R
C14 C 0.3116(17) 0.5769(15) 0.0065(10) 0.065(4) Uani 1 1 d .
H14 H 0.3297 0.5481 -0.0581 0.078 Uiso 1 1 calc R
C15 C 0.3276(15) 0.4912(12) 0.0966(9) 0.054(3) Uani 1 1 d .
H15 H 0.3482 0.4034 0.0921 0.064 Uiso 1 1 calc R
C16 C 0.2251(12) 0.3233(10) 0.7855(7) 0.040(2) Uani 1 1 d U
C17 C 0.3216(15) 0.2854(14) 0.8482(10) 0.061(3) Uani 1 1 d U
H17 H 0.3935 0.3369 0.8438 0.074 Uiso 1 1 calc R
C18 C 0.310(2) 0.1703(18) 0.9175(12) 0.083(5) Uani 1 1 d U
H18 H 0.3736 0.1435 0.9608 0.099 Uiso 1 1 calc R
C19 C 0.206(2) 0.0975(15) 0.9210(14) 0.082(5) Uani 1 1 d U
H19 H 0.2000 0.0188 0.9662 0.098 Uiso 1 1 calc R
C20 C 0.113(2) 0.1316(16) 0.8646(15) 0.085(5) Uani 1 1 d U
H20 H 0.0414 0.0786 0.8715 0.101 Uiso 1 1 calc R
C21 C 0.1179(16) 0.2470(12) 0.7937(10) 0.060(3) Uani 1 1 d U
H21 H 0.0512 0.2719 0.7531 0.072 Uiso 1 1 calc R
C22 C 0.1372(9) 0.5933(9) 0.7660(7) 0.0295(18) Uani 1 1 d .
C23 C 0.1578(11) 0.7243(11) 0.7260(9) 0.044(2) Uani 1 1 d .
H23 H 0.2227 0.7458 0.6679 0.052 Uiso 1 1 calc R
C24 C 0.0841(14) 0.8196(11) 0.7712(10) 0.051(3) Uani 1 1 d .
H24 H 0.0974 0.9063 0.7428 0.061 Uiso 1 1 calc R
C25 C -0.0079(14) 0.7916(13) 0.8563(10) 0.057(3) Uani 1 1 d .
H25 H -0.0552 0.8584 0.8883 0.068 Uiso 1 1 calc R
C26 C -0.0320(13) 0.6637(13) 0.8962(10) 0.057(3) Uani 1 1 d .
H26 H -0.0975 0.6435 0.9542 0.068 Uiso 1 1 calc R
C27 C 0.0404(11) 0.5667(11) 0.8503(8) 0.040(2) Uani 1 1 d .
H27 H 0.0232 0.4803 0.8773 0.048 Uiso 1 1 calc R
Cl1 Cl -0.0427(4) 0.2157(3) 0.5622(3) 0.0452(8) Uani 0.75 1 d P
Cl1A Cl 0.1700(13) -0.0133(10) 0.5432(10) 0.051(3) Uani 0.25 1 d P

loop_
_atom_site_aniso_label
_atom_site_aniso_U_11
_atom_site_aniso_U_22
_atom_site_aniso_U_33
_atom_site_aniso_U_23
_atom_site_aniso_U_13
_atom_site_aniso_U_12
Au1 0.0341(3) 0.0801(4) 0.0636(4) -0.0203(3) -0.0081(2) -0.0100(2)
P1 0.0246(10) 0.0328(11) 0.0184(10) -0.0063(9) -0.0023(8) -0.0008(9)
P2 0.0289(11) 0.0319(11) 0.0192(10) -0.0090(9) -0.0018(8) 0.0012(9)
S1 0.0251(11) 0.0408(13) 0.0421(13) -0.0073(11) -0.0079(10) 0.0051(9)
N1 0.053(6) 0.025(4) 0.070(7) -0.003(4) -0.017(5) 0.009(4)
N2 0.028(4) 0.031(4) 0.025(4) -0.010(3) -0.005(3) -0.005(3)
N3 0.018(3) 0.025(3) 0.022(3) -0.008(3) -0.002(3) -0.003(3)
C1 0.040(5) 0.028(4) 0.030(5) -0.011(4) -0.011(4) 0.006(4)
C2 0.020(4) 0.035(4) 0.019(4) -0.010(3) -0.005(3) -0.002(3)
C3 0.019(4) 0.038(5) 0.023(4) -0.008(4) -0.002(3) -0.002(3)
C4 0.045(5) 0.038(5) 0.016(4) -0.009(4) 0.000(4) 0.003(4)
C5 0.053(7) 0.048(7) 0.061(8) -0.017(6) -0.012(6) 0.015(6)
C6 0.086(11) 0.060(8) 0.066(9) -0.027(7) -0.016(8) 0.026(8)
C7 0.088(11) 0.044(7) 0.076(10) -0.021(7) -0.016(9) -0.003(7)
C8 0.088(11) 0.046(7) 0.059(8) -0.016(6) -0.008(7) -0.024(7)
C9 0.048(6) 0.050(6) 0.053(7) -0.018(5) -0.007(5) -0.011(5)
C10 0.037(5) 0.033(5) 0.022(4) -0.002(4) -0.004(4) -0.006(4)
C11 0.091(10) 0.036(6) 0.045(7) -0.005(5) -0.004(7) 0.007(6)
C12 0.106(14) 0.060(9) 0.073(11) 0.025(8) -0.012(10) 0.008(9)
C13 0.082(10) 0.094(12) 0.039(7) 0.034(8) -0.023(7) -0.014(9)
C14 0.094(11) 0.076(10) 0.029(6) 0.003(6) -0.025(7) -0.015(8)
C15 0.079(9) 0.053(7) 0.034(6) -0.012(5) -0.016(6) -0.007(6)
C16 0.058(6) 0.033(4) 0.023(4) -0.007(4) 0.007(4) 0.005(4)
C17 0.067(7) 0.059(6) 0.050(6) 0.001(5) -0.004(5) 0.015(6)
C18 0.098(9) 0.086(8) 0.053(7) 0.001(6) -0.009(6) 0.032(7)
C19 0.105(9) 0.053(6) 0.072(8) -0.005(6) 0.013(7) 0.021(7)
C20 0.102(9) 0.064(7) 0.082(8) -0.019(6) 0.018(7) -0.025(7)
C21 0.078(7) 0.048(6) 0.047(6) -0.004(5) 0.005(5) -0.014(5)
C22 0.029(4) 0.041(5) 0.021(4) -0.013(4) -0.001(3) -0.002(4)
C23 0.042(6) 0.043(6) 0.039(6) -0.005(5) 0.008(5) 0.002(5)
C24 0.074(8) 0.030(5) 0.051(7) -0.019(5) -0.006(6) 0.003(5)
C25 0.066(8) 0.051(7) 0.051(7) -0.023(6) 0.005(6) 0.012(6)
C26 0.056(7) 0.067(8) 0.042(6) -0.017(6) 0.016(6) -0.001(6)
C27 0.041(6) 0.048(6) 0.028(5) -0.008(4) 0.008(4) -0.008(5)
Cl1 0.0461(19) 0.0328(16) 0.064(2) -0.0181(15) -0.0117(17) -0.0152(14)
Cl1A 0.068(7) 0.028(5) 0.065(7) -0.001(5) -0.029(6) -0.021(5)

loop_
_atom_type_symbol
_atom_type_description
_atom_type_scat_dispersion_real
_atom_type_scat_dispersion_imag
_atom_type_scat_source
C C 0.0033 0.0016 'International Tables Vol C Tables 4.2.6.8 and 6.1.1.4'
H H 0.0000 0.0000 'International Tables Vol C Tables 4.2.6.8 and 6.1.1.4'
N N 0.0061 0.0033 'International Tables Vol C Tables 4.2.6.8 and 6.1.1.4'
P P 0.1023 0.0942 'International Tables Vol C Tables 4.2.6.8 and 6.1.1.4'
S S 0.1246 0.1234 'International Tables Vol C Tables 4.2.6.8 and 6.1.1.4'
Cl Cl 0.1484 0.1585 'International Tables Vol C Tables 4.2.6.8 and 6.1.1.4'
Au Au -2.0133 8.8022 'International Tables Vol C Tables 4.2.6.8 and 6.1.1.4'

loop_
_geom_angle_atom_site_label_1
_geom_angle_atom_site_label_2
_geom_angle_atom_site_label_3
_geom_angle
_geom_angle_site_symmetry_1
_geom_angle_site_symmetry_3
P2 Au1 P1 148.42(8) 2_666 .
P2 Au1 S1 97.81(8) 2_666 2_666
P1 Au1 S1 104.49(8) . 2_666
P2 Au1 S1 105.16(8) 2_666 .
P1 Au1 S1 97.66(8) . .
S1 Au1 S1 88.31(8) 2_666 .
C10 P1 C4 106.3(4) . .
C10 P1 C2 103.5(4) . .
C4 P1 C2 108.4(4) . .
C10 P1 Au1 112.8(3) . .
C4 P1 Au1 112.0(4) . .
C2 P1 Au1 113.3(3) . .
C16 P2 C22 105.7(4) . .
C16 P2 C3 108.8(5) . .
C22 P2 C3 102.0(4) . .
C16 P2 Au1 110.3(4) . 2_666
C22 P2 Au1 116.7(3) . 2_666
C3 P2 Au1 112.8(3) . 2_666
C1 S1 Au1 107.4(3) . 2_666
C1 S1 Au1 104.0(3) . .
Au1 S1 Au1 91.70(8) 2_666 .
C1 N1 H1A 120.0 . .
C1 N1 H1B 120.0 . .
H1A N1 H1B 120.0 . .
C1 N2 N3 122.7(8) . .
C1 N2 H2 118.6 . .
N3 N2 H2 118.6 . .
N2 N3 C3 111.3(7) . .
N2 N3 C2 112.1(6) . .
C3 N3 C2 112.6(6) . .
N1 C1 N2 114.5(9) . .
N1 C1 S1 121.1(8) . .
N2 C1 S1 124.5(7) . .
N3 C2 P1 107.7(5) . .
N3 C2 H2A 110.2 . .
P1 C2 H2A 110.2 . .
N3 C2 H2B 110.2 . .
P1 C2 H2B 110.2 . .
H2A C2 H2B 108.5 . .
N3 C3 P2 109.6(5) . .
N3 C3 H3A 109.7 . .
P2 C3 H3A 109.7 . .
N3 C3 H3B 109.7 . .
P2 C3 H3B 109.7 . .
H3A C3 H3B 108.2 . .
C5 C4 C9 119.1(11) . .
C5 C4 P1 116.8(9) . .
C9 C4 P1 124.0(8) . .
C4 C5 C6 117.0(14) . .
C4 C5 H5 121.5 . .
C6 C5 H5 121.5 . .
C7 C6 C5 122.3(15) . .
C7 C6 H6 118.8 . .
C5 C6 H6 118.8 . .
C6 C7 C8 121.7(13) . .
C6 C7 H7 119.2 . .
C8 C7 H7 119.2 . .
C9 C8 C7 119.4(14) . .
C9 C8 H8 120.3 . .
C7 C8 H8 120.3 . .
C8 C9 C4 120.4(12) . .
C8 C9 H9 119.8 . .
C4 C9 H9 119.8 . .
C11 C10 C15 116.9(10) . .
C11 C10 P1 119.4(8) . .
C15 C10 P1 123.5(8) . .
C10 C11 C12 119.7(13) . .
C10 C11 H11 120.2 . .
C12 C11 H11 120.2 . .
C13 C12 C11 121.8(15) . .
C13 C12 H12 119.1 . .
C11 C12 H12 119.1 . .
C14 C13 C12 119.5(13) . .
C14 C13 H13 120.2 . .
C12 C13 H13 120.2 . .
C13 C14 C15 120.0(13) . .
C13 C14 H14 120.0 . .
C15 C14 H14 120.0 . .
C10 C15 C14 121.9(12) . .
C10 C15 H15 119.1 . .
C14 C15 H15 119.1 . .
C21 C16 C17 119.8(11) . .
C21 C16 P2 122.5(10) . .
C17 C16 P2 117.7(10) . .
C18 C17 C16 119.4(16) . .
C18 C17 H17 120.3 . .
C16 C17 H17 120.3 . .
C19 C18 C17 118.7(17) . .
C19 C18 H18 120.6 . .
C17 C18 H18 120.6 . .
C20 C19 C18 123.3(16) . .
C20 C19 H19 118.4 . .
C18 C19 H19 118.4 . .
C19 C20 C21 120.7(18) . .
C19 C20 H20 119.6 . .
C21 C20 H20 119.6 . .
C16 C21 C20 118.0(16) . .
C16 C21 H21 121.0 . .
C20 C21 H21 121.0 . .
C27 C22 C23 117.6(9) . .
C27 C22 P2 126.3(8) . .
C23 C22 P2 116.1(7) . .
C24 C23 C22 120.4(10) . .
C24 C23 H23 119.8 . .
C22 C23 H23 119.8 . .
C25 C24 C23 121.1(11) . .
C25 C24 H24 119.4 . .
C23 C24 H24 119.4 . .
C24 C25 C26 119.7(11) . .
C24 C25 H25 120.1 . .
C26 C25 H25 120.1 . .
C27 C26 C25 119.6(11) . .
C27 C26 H26 120.2 . .
C25 C26 H26 120.2 . .
C22 C27 C26 121.4(11) . .
C22 C27 H27 119.3 . .
C26 C27 H27 119.3 . .

loop_
_geom_bond_atom_site_label_1
_geom_bond_atom_site_label_2
_geom_bond_distance
_geom_bond_site_symmetry_2
Au1 P2 2.241(2) 2_666
Au1 P1 2.248(2) .
Au1 S1 2.782(3) 2_666
Au1 S1 2.821(3) .
P1 C10 1.805(9) .
P1 C4 1.822(10) .
P1 C2 1.855(8) .
P2 C16 1.816(10) .
P2 C22 1.819(9) .
P2 C3 1.843(9) .
P2 Au1 2.241(2) 2_666
S1 C1 1.711(11) .
S1 Au1 2.782(3) 2_666
N1 C1 1.314(13) .
N1 H1A 0.8700 .
N1 H1B 0.8700 .
N2 C1 1.358(12) .
N2 N3 1.395(10) .
N2 H2 0.8700 .
N3 C3 1.457(10) .
N3 C2 1.465(10) .
C2 H2A 0.9800 .
C2 H2B 0.9800 .
C3 H3A 0.9800 .
C3 H3B 0.9800 .
C4 C5 1.383(16) .
C4 C9 1.398(16) .
C5 C6 1.411(19) .
C5 H5 0.9400 .
C6 C7 1.28(2) .
C6 H6 0.9400 .
C7 C8 1.36(2) .
C7 H7 0.9400 .
C8 C9 1.355(17) .
C8 H8 0.9400 .
C9 H9 0.9400 .
C10 C11 1.376(15) .
C10 C15 1.374(14) .
C11 C12 1.390(19) .
C11 H11 0.9400 .
C12 C13 1.36(3) .
C12 H12 0.9400 .
C13 C14 1.31(2) .
C13 H13 0.9400 .
C14 C15 1.402(17) .
C14 H14 0.9400 .
C15 H15 0.9400 .
C16 C21 1.395(19) .
C16 C17 1.398(18) .
C17 C18 1.40(2) .
C17 H17 0.9400 .
C18 C19 1.36(3) .
C18 H18 0.9400 .
C19 C20 1.31(3) .
C19 H19 0.9400 .
C20 C21 1.41(2) .
C20 H20 0.9400 .
C21 H21 0.9400 .
C22 C27 1.373(13) .
C22 C23 1.412(14) .
C23 C24 1.364(15) .
C23 H23 0.9400 .
C24 C25 1.352(19) .
C24 H24 0.9400 .
C25 C26 1.389(19) .
C25 H25 0.9400 .
C26 C27 1.376(16) .
C26 H26 0.9400 .
C27 H27 0.9400 .
